data_2206825
loop_
_publ_author_name
'Ali, Hapipah M.'
'Abdul Halim, Siti Nadiah'
'Ng, Seik Weng'

_publ_section_title
;Bis[5-bromo-1<i>H</i>-indole-3-carbaldehyde
 (2-nitrobenzoyl)hydrazonato-\k^2^<i>N</i>,<i>O</i>]bis(pyridine-\k<i>N</i>)nickel(II)
 pyridine disolvate
;
_journal_coeditor_code XU6037
_journal_issue 9
_journal_name_full 'Acta Crystallographica Section E'
_journal_page_first m1682
_journal_page_last m1683
_journal_paper_doi 10.1107/S1600536805024062
_journal_volume 61
_journal_year 2005
_chemical_formula_iupac '[Ni (C5 H5 N1)2 (C16 H10 Br1 N4 O3)2], 2C5 H5 N1'
_chemical_formula_moiety 'C42 H30 Br2 N10 Ni O6, 2C5 H5 N'
_chemical_formula_sum 'C52 H40 Br2 N12 Ni O6'
_chemical_formula_weight 1147.49
_chemical_name_systematic
;
Bis[5-bromo-1H-indole-3-carbaldehyde (2-nitrobenzoyl)hydrazonato-
\k^2^N,O]bis(pyridine-\kN)nickel(II) pyridine disolvate
;
_space_group_IT_number 15
_symmetry_cell_setting monoclinic
_symmetry_space_group_name_Hall '-C 2yc'
_symmetry_space_group_name_H-M 'C 1 2/c 1'
_atom_sites_solution_hydrogens geom
_atom_sites_solution_primary direct
_atom_sites_solution_secondary difmap
_audit_creation_method SHELXL-97
_cell_angle_alpha 90.00
_cell_angle_beta 93.720(10)
_cell_angle_gamma 90.00
_cell_formula_units_Z 4
_cell_length_a 19.369(3)
_cell_length_b 15.515(2)
_cell_length_c 17.246(3)
_cell_measurement_reflns_used 16510
_cell_measurement_temperature 295(2)
_cell_measurement_theta_max 27.5
_cell_measurement_theta_min 3.1
_cell_volume 5171.7(14)
_computing_cell_refinement RAPID-AUTO
_computing_data_collection 'RAPID-AUTO (Rigaku, 1998)'
_computing_data_reduction 'CrystalStructure (Rigaku/MSC, 2002)'
_computing_molecular_graphics 'ORTEPII (Johnson, 1976)'
_computing_publication_material SHELXL97
_computing_structure_refinement 'SHELXL97 (Sheldrick, 1997)'
_computing_structure_solution 'SHELXS97 (Sheldrick, 1997)'
_diffrn_ambient_temperature 295(3)
_diffrn_detector_area_resol_mean 10
_diffrn_measured_fraction_theta_full 1.00
_diffrn_measured_fraction_theta_max 1.00
_diffrn_measurement_device_type 'Rigaku R-AXIS RAPID'
_diffrn_measurement_method \w
_diffrn_radiation_monochromator graphite
_diffrn_radiation_source 'fine-focus sealed tube'
_diffrn_radiation_type MoK\a
_diffrn_radiation_wavelength 0.71073
_diffrn_reflns_av_R_equivalents 0.030
_diffrn_reflns_av_sigmaI/netI 0.026
_diffrn_reflns_limit_h_max 25
_diffrn_reflns_limit_h_min -25
_diffrn_reflns_limit_k_max 20
_diffrn_reflns_limit_k_min -20
_diffrn_reflns_limit_l_max 22
_diffrn_reflns_limit_l_min -22
_diffrn_reflns_number 24781
_diffrn_reflns_theta_full 27.5
_diffrn_reflns_theta_max 27.5
_diffrn_reflns_theta_min 3.1
_diffrn_standards_decay_% 0
_diffrn_standards_interval_count 0
_diffrn_standards_interval_time 0
_diffrn_standards_number 0
_exptl_absorpt_coefficient_mu 1.982
_exptl_absorpt_correction_T_max 0.729
_exptl_absorpt_correction_T_min 0.334
_exptl_absorpt_correction_type multi-scan
_exptl_absorpt_process_details '(ABSCOR; Higashi, 1995)'
_exptl_crystal_colour red
_exptl_crystal_density_diffrn 1.474
_exptl_crystal_density_method 'not measured'
_exptl_crystal_description block
_exptl_crystal_F_000 2328
_exptl_crystal_size_max 0.37
_exptl_crystal_size_mid 0.25
_exptl_crystal_size_min 0.17
_refine_diff_density_max 0.51
_refine_diff_density_min -0.54
_refine_ls_extinction_method none
_refine_ls_goodness_of_fit_ref 1.05
_refine_ls_hydrogen_treatment mixed
_refine_ls_matrix_type full
_refine_ls_number_parameters 334
_refine_ls_number_reflns 5907
_refine_ls_number_restraints 1
_refine_ls_restrained_S_all 1.05
_refine_ls_R_factor_all 0.059
_refine_ls_R_factor_gt 0.038
_refine_ls_shift/su_max 0.001
_refine_ls_shift/su_mean 0.000
_refine_ls_structure_factor_coef Fsqd
_refine_ls_weighting_details 'calc w = 1/[\s^2^(Fo^2^)+(0.06P)^2^+1.7544P] where P = (Fo^2^+2Fc^2^)/3'
_refine_ls_weighting_scheme calc
_refine_ls_wR_factor_gt 0.101
_refine_ls_wR_factor_ref 0.111
_reflns_number_gt 4302
_reflns_number_total 5907
_reflns_threshold_expression I>2\s(I)
_cod_data_source_file xu6037.cif
_cod_data_source_block I
_cod_depositor_comments
;
The following automatic conversions were performed:
'_symmetry_cell_setting' value 'Monoclinic' changed to 'monoclinic'
according to '/home/saulius/struct/CIF-dictionaries/cif_core.dic'
dictionary named 'cif_core.dic' version 2.4.1 from 2010-06-29.

Automatic conversion script
Id: cif_fix_enum 1527 2010-12-29 10:47:43Z saulius 

The following automatic conversions were performed:

'_symmetry_cell_setting' value 'Monoclinic' changed to 'monoclinic'
according to /home/saulius/struct/CIF-dictionaries/cif_core.dic
dictionary named 'cif_core.dic' version 2.4.1 from 2010-06-29.

Automatic conversion script
Id: cif_fix_values 1715 2011-07-08 13:25:40Z adriana 
;
_cod_original_sg_symbol_H-M 'C 2/c'
_cod_database_code 2206825
_cod_database_fobs_code 2206825

loop_
_symmetry_equiv_pos_as_xyz
'x, y, z'
'x, -y, z+1/2'
'x+1/2, y+1/2, z'
'x+1/2, -y+1/2, z+1/2'
'-x, -y, -z'
'-x, y, -z-1/2'
'-x+1/2, -y+1/2, -z'
'-x+1/2, y+1/2, -z-1/2'

loop_
_atom_site_label
_atom_site_fract_x
_atom_site_fract_y
_atom_site_fract_z
_atom_site_U_iso_or_equiv
_atom_site_adp_type
_atom_site_calc_flag
_atom_site_refinement_flags
_atom_site_occupancy
_atom_site_type_symbol
Br1 0.20177(2) 0.10677(2) 0.49707(2) 0.07670(10) Uani d . 1 Br
Ni1 0.5000 0.38859(2) 0.7500 0.03150(10) Uani d S 1 Ni
O1 0.60513(7) 0.37789(9) 0.75160(10) 0.0386(3) Uani d . 1 O
O2 0.67740(10) 0.3175(2) 0.54460(10) 0.0879(8) Uani d . 1 O
O3 0.69550(10) 0.1803(2) 0.54210(10) 0.0970(9) Uani d . 1 O
N1 0.69780(10) 0.2509(2) 0.57400(10) 0.0599(6) Uani d . 1 N
N2 0.58070(10) 0.26900(10) 0.66110(10) 0.0363(4) Uani d . 1 N
N3 0.51240(10) 0.29510(10) 0.66710(10) 0.0342(4) Uani d . 1 N
N4 0.50690(10) 0.10690(10) 0.47050(10) 0.0535(5) Uani d D 1 N
N5 0.49440(10) 0.48700(10) 0.66520(10) 0.0425(4) Uani d . 1 N
N6 0.60180(10) 0.0269(2) 0.36800(10) 0.0619(6) Uani d . 1 N
C1 0.73120(10) 0.2547(2) 0.65300(10) 0.0420(10) Uani d . 1 C
C2 0.79810(10) 0.2257(2) 0.6611(2) 0.0570(10) Uani d . 1 C
C3 0.83370(10) 0.2331(2) 0.7327(2) 0.0680(10) Uani d . 1 C
C4 0.80190(10) 0.2692(2) 0.7936(2) 0.0650(10) Uani d . 1 C
C5 0.73440(10) 0.2976(2) 0.7838(2) 0.0510(10) Uani d . 1 C
C6 0.69670(10) 0.29010(10) 0.71320(10) 0.0370(10) Uani d . 1 C
C7 0.62190(10) 0.31630(10) 0.70770(10) 0.0330(10) Uani d . 1 C
C8 0.46530(10) 0.25840(10) 0.62240(10) 0.0360(10) Uani d . 1 C
C9 0.47040(10) 0.19590(10) 0.56190(10) 0.0380(10) Uani d . 1 C
C10 0.52720(10) 0.1625(2) 0.52810(10) 0.0470(10) Uani d . 1 C
C11 0.43630(10) 0.1006(2) 0.46520(10) 0.0480(10) Uani d . 1 C
C12 0.3931(2) 0.0485(2) 0.4182(2) 0.0630(10) Uani d . 1 C
C13 0.3233(2) 0.0519(2) 0.4281(2) 0.0640(10) Uani d . 1 C
C14 0.29830(10) 0.1064(2) 0.4837(2) 0.0530(10) Uani d . 1 C
C15 0.34010(10) 0.15860(10) 0.53050(10) 0.0440(10) Uani d . 1 C
C16 0.41080(10) 0.15580(10) 0.52130(10) 0.0400(10) Uani d . 1 C
C17 0.54650(10) 0.5404(2) 0.6546(2) 0.0640(10) Uani d . 1 C
C18 0.5411(2) 0.6067(2) 0.6007(2) 0.0870(10) Uani d . 1 C
C19 0.4805(2) 0.6165(2) 0.5557(2) 0.0870(10) Uani d . 1 C
C20 0.4275(2) 0.5621(2) 0.5662(2) 0.0770(10) Uani d . 1 C
C21 0.43670(10) 0.4990(2) 0.6212(2) 0.0580(10) Uani d . 1 C
C22 0.5811(2) -0.0331(2) 0.3175(2) 0.0670(10) Uani d . 1 C
C23 0.6244(2) -0.0751(2) 0.2699(2) 0.0790(10) Uani d . 1 C
C24 0.6925(2) -0.0525(2) 0.2759(2) 0.0880(10) Uani d . 1 C
C25 0.7155(2) 0.0093(2) 0.3281(2) 0.0820(10) Uani d . 1 C
C26 0.6684(2) 0.0466(2) 0.3729(2) 0.0690(10) Uani d . 1 C
H4n 0.5360(10) 0.081(2) 0.443(2) 0.065(8) Uiso d D 1 H
H2 0.8190 0.2015 0.6192 0.068 Uiso calc R 1 H
H3 0.8792 0.2137 0.7396 0.082 Uiso calc R 1 H
H4 0.8260 0.2745 0.8418 0.078 Uiso calc R 1 H
H5 0.7137 0.3223 0.8257 0.061 Uiso calc R 1 H
H8 0.4203 0.2754 0.6308 0.043 Uiso calc R 1 H
H10 0.5729 0.1762 0.5429 0.056 Uiso calc R 1 H
H12 0.4108 0.0125 0.3811 0.075 Uiso calc R 1 H
H13 0.2929 0.0178 0.3976 0.077 Uiso calc R 1 H
H15 0.3218 0.1946 0.5671 0.052 Uiso calc R 1 H
H17 0.5879 0.5331 0.6843 0.077 Uiso calc R 1 H
H18 0.5780 0.6441 0.5952 0.104 Uiso calc R 1 H
H19 0.4760 0.6599 0.5185 0.104 Uiso calc R 1 H
H20 0.3857 0.5675 0.5368 0.092 Uiso calc R 1 H
H21 0.3999 0.4619 0.6281 0.069 Uiso calc R 1 H
H22 0.5345 -0.0478 0.3138 0.080 Uiso calc R 1 H
H23 0.6078 -0.1173 0.2352 0.095 Uiso calc R 1 H
H24 0.7235 -0.0790 0.2444 0.106 Uiso calc R 1 H
H25 0.7618 0.0253 0.3329 0.099 Uiso calc R 1 H
H26 0.6839 0.0881 0.4089 0.083 Uiso calc R 1 H

loop_
_atom_site_aniso_label
_atom_site_aniso_U_11
_atom_site_aniso_U_22
_atom_site_aniso_U_33
_atom_site_aniso_U_12
_atom_site_aniso_U_13
_atom_site_aniso_U_23
Br1 0.04494(17) 0.0973(3) 0.0854(3) -0.01510(10) -0.0156(2) 0.0021(2)
Ni1 0.02697(18) 0.0346(2) 0.0330(2) 0.000 0.00190(10) 0.000
O1 0.0300(10) 0.0430(10) 0.0430(10) -0.0001(6) 0.0020(10) -0.0090(10)
O2 0.0570(10) 0.147(2) 0.0600(10) 0.0070(10) 0.0070(10) 0.0410(10)
O3 0.0570(10) 0.148(2) 0.088(2) -0.0050(10) 0.0140(10) -0.066(2)
N1 0.0330(10) 0.103(2) 0.0460(10) -0.0030(10) 0.0150(10) -0.0100(10)
N2 0.0290(10) 0.0420(10) 0.0380(10) 0.0010(10) 0.0050(10) -0.0040(10)
N3 0.0300(10) 0.0370(10) 0.0360(10) -0.0020(10) 0.0060(10) -0.0010(10)
N4 0.0520(10) 0.0550(10) 0.0540(10) 0.0030(10) 0.0080(10) -0.0190(10)
N5 0.0450(10) 0.0400(10) 0.0430(10) -0.0040(10) 0.0040(10) 0.0030(10)
N6 0.076(2) 0.0540(10) 0.0560(10) 0.0080(10) 0.0110(10) -0.0050(10)
C1 0.0340(10) 0.0500(10) 0.0420(10) 0.0000(10) 0.0060(10) 0.0010(10)
C2 0.0430(10) 0.068(2) 0.062(2) 0.0090(10) 0.0140(10) -0.0050(10)
C3 0.0390(10) 0.089(2) 0.076(2) 0.0200(10) -0.0010(10) 0.004(2)
C4 0.0440(10) 0.093(2) 0.057(2) 0.0120(10) -0.0110(10) -0.002(2)
C5 0.0400(10) 0.064(2) 0.0470(10) 0.0040(10) -0.0030(10) -0.0050(10)
C6 0.0300(10) 0.0400(10) 0.0420(10) -0.0020(10) 0.0040(10) 0.0010(10)
C7 0.0300(10) 0.0390(10) 0.0320(10) 0.0000(10) 0.0050(10) 0.0030(10)
C8 0.0320(10) 0.0400(10) 0.0370(10) -0.0040(10) 0.0040(10) -0.0010(10)
C9 0.0380(10) 0.0370(10) 0.0390(10) -0.0060(10) 0.0030(10) -0.0010(10)
C10 0.0430(10) 0.0470(10) 0.0510(10) -0.0060(10) 0.0030(10) -0.0100(10)
C11 0.0540(10) 0.0440(10) 0.0440(10) -0.0010(10) -0.0040(10) -0.0070(10)
C12 0.069(2) 0.061(2) 0.056(2) -0.0010(10) -0.0090(10) -0.0210(10)
C13 0.068(2) 0.061(2) 0.061(2) -0.0120(10) -0.0190(10) -0.0150(10)
C14 0.0470(10) 0.059(2) 0.053(2) -0.0090(10) -0.0110(10) 0.0020(10)
C15 0.0430(10) 0.0460(10) 0.0410(10) -0.0030(10) -0.0040(10) 0.0020(10)
C16 0.0430(10) 0.0400(10) 0.0360(10) -0.0030(10) -0.0010(10) 0.0010(10)
C17 0.0520(10) 0.062(2) 0.079(2) -0.0130(10) 0.0130(10) 0.0140(10)
C18 0.088(2) 0.069(2) 0.108(3) -0.021(2) 0.035(2) 0.028(2)
C19 0.109(3) 0.068(2) 0.085(2) 0.008(2) 0.019(2) 0.037(2)
C20 0.089(2) 0.066(2) 0.074(2) 0.000(2) -0.010(2) 0.029(2)
C21 0.057(2) 0.056(2) 0.059(2) -0.0090(10) -0.0110(10) 0.0160(10)
C22 0.081(2) 0.063(2) 0.056(2) 0.002(2) -0.0070(10) 0.0060(10)
C23 0.136(3) 0.053(2) 0.048(2) 0.020(2) -0.004(2) -0.0050(10)
C24 0.128(3) 0.070(2) 0.071(2) 0.039(2) 0.039(2) 0.015(2)
C25 0.082(2) 0.072(2) 0.095(3) 0.004(2) 0.026(2) 0.021(2)
C26 0.086(2) 0.051(2) 0.071(2) -0.005(2) 0.007(2) -0.0030(10)

loop_
_atom_type_symbol
_atom_type_description
_atom_type_scat_dispersion_real
_atom_type_scat_dispersion_imag
_atom_type_scat_source
C C 0.0033 0.0016 'International Tables Vol C Tables 4.2.6.8 and 6.1.1.4'
H H 0.0000 0.0000 'International Tables Vol C Tables 4.2.6.8 and 6.1.1.4'
N N 0.0061 0.0033 'International Tables Vol C Tables 4.2.6.8 and 6.1.1.4'
O O 0.0106 0.0060 'International Tables Vol C Tables 4.2.6.8 and 6.1.1.4'
Ni Ni 0.3393 1.1124 'International Tables Vol C Tables 4.2.6.8 and 6.1.1.4'
Br Br -0.2901 2.4595 'International Tables Vol C Tables 4.2.6.8 and 6.1.1.4'

loop_
_geom_angle_atom_site_label_1
_geom_angle_atom_site_label_2
_geom_angle_atom_site_label_3
_geom_angle_site_symmetry_3
_geom_angle
_geom_angle_publ_flag
O1 Ni1 O1 6_657 170.70(10) yes
O1 Ni1 N3 . 77.90(10) yes
O1 Ni1 N3 6_657 95.40(10) yes
O1 Ni1 N5 . 94.30(10) yes
O1 Ni1 N5 6_657 92.50(10) yes
N3 Ni1 N3 6_657 90.60(10) yes
N3 Ni1 N5 . 91.80(10) yes
N3 Ni1 N5 6_657 170.30(10) yes
N5 Ni1 N5 6_657 87.42(6) yes
C7 O1 Ni1 . 110.20(10) no
O2 N1 O3 . 125.1(3) no
O2 N1 C1 . 117.8(3) no
O3 N1 C1 . 117.0(3) no
C7 N2 N3 . 109.5(2) no
C8 N3 N2 . 117.8(2) no
C8 N3 Ni1 . 128.00(10) no
N2 N3 Ni1 . 114.20(10) no
C10 N4 C11 . 109.5(2) no
C21 N5 C17 . 117.1(2) no
C21 N5 Ni1 . 120.1(2) no
C17 N5 Ni1 . 122.7(2) no
C22 N6 C26 . 117.3(3) no
N4 C10 C9 . 110.4(2) no
N4 C10 H10 . 124.8 no
C9 C10 H10 . 124.8 no
C2 C1 C6 . 123.6(2) no
C2 C1 N1 . 115.9(2) no
C6 C1 N1 . 120.4(2) no
C1 C2 C3 . 118.6(2) no
C4 C3 C2 . 119.7(2) no
C3 C4 C5 . 120.5(2) no
C4 C5 C6 . 121.5(2) no
C5 C6 C1 . 116.1(2) no
C5 C6 C7 . 119.0(2) no
C1 C6 C7 . 124.8(2) no
O1 C7 N2 . 127.8(2) no
O1 C7 C6 . 116.5(2) no
N2 C7 C6 . 115.6(2) no
N3 C8 C9 . 130.9(2) no
C10 C9 C8 . 131.1(2) no
C10 C9 C16 . 105.5(2) no
C8 C9 C16 . 123.4(2) no
N4 C11 C12 . 130.0(2) no
N4 C11 C16 . 107.8(2) no
C12 C11 C16 . 122.2(2) no
C13 C12 C11 . 117.7(3) no
C12 C13 C14 . 120.0(2) no
C15 C14 C13 . 123.2(2) no
C15 C14 Br1 . 118.3(2) no
C13 C14 Br1 . 118.4(2) no
C14 C15 C16 . 117.5(2) no
C15 C16 C11 . 119.4(2) no
C15 C16 C9 . 133.7(2) no
C11 C16 C9 . 106.8(2) no
N5 C17 C18 . 122.0(3) no
C19 C18 C17 . 119.1(3) no
C20 C19 C18 . 118.9(3) no
C19 C20 C21 . 118.4(3) no
N5 C21 C20 . 124.5(3) no
N6 C22 C23 . 123.9(3) no
C24 C23 C22 . 117.2(3) no
C23 C24 C25 . 120.1(3) no
C26 C25 C24 . 118.0(3) no
N6 C26 C25 . 123.4(3) no
C10 N4 H4n . 122(2) no
C11 N4 H4n . 128(2) no
C1 C2 H2 . 120.7 no
C3 C2 H2 . 120.7 no
C4 C3 H3 . 120.2 no
C2 C3 H3 . 120.2 no
C3 C4 H4 . 119.8 no
C5 C4 H4 . 119.8 no
C4 C5 H5 . 119.3 no
C6 C5 H5 . 119.3 no
N3 C8 H8 . 114.5 no
C9 C8 H8 . 114.5 no
C13 C12 H12 . 121.1 no
C11 C12 H12 . 121.1 no
C12 C13 H13 . 120.0 no
C14 C13 H13 . 120.0 no
C14 C15 H15 . 121.2 no
C16 C15 H15 . 121.2 no
N5 C17 H17 . 119.0 no
C18 C17 H17 . 119.0 no
C19 C18 H18 . 120.4 no
C17 C18 H18 . 120.4 no
C20 C19 H19 . 120.5 no
C18 C19 H19 . 120.5 no
C19 C20 H20 . 120.8 no
C21 C20 H20 . 120.8 no
N5 C21 H21 . 117.8 no
C20 C21 H21 . 117.8 no
N6 C22 H22 . 118.1 no
C23 C22 H22 . 118.1 no
C24 C23 H23 . 121.4 no
C22 C23 H23 . 121.4 no
C23 C24 H24 . 120.0 no
C25 C24 H24 . 120.0 no
C26 C25 H25 . 121.0 no
C24 C25 H25 . 121.0 no
N6 C26 H26 . 118.3 no
C25 C26 H26 . 118.3 no

loop_
_geom_bond_atom_site_label_1
_geom_bond_atom_site_label_2
_geom_bond_site_symmetry_2
_geom_bond_distance
_geom_bond_publ_flag
Br1 C14 . 1.899(3) no
Ni1 O1 . 2.0420(10) yes
Ni1 O1 6_657 2.0420(10) no
Ni1 N3 . 2.061(2) yes
Ni1 N3 6_657 2.061(2) no
Ni1 N5 . 2.113(2) yes
Ni1 N5 6_657 2.113(2) no
O1 C7 . 1.274(2) no
O2 N1 . 1.207(3) no
O3 N1 . 1.225(3) no
N1 C1 . 1.471(3) no
N2 C7 . 1.317(3) no
N2 N3 . 1.393(2) no
N3 C8 . 1.288(3) no
N4 C10 . 1.355(3) no
N4 C11 . 1.368(3) no
N5 C21 . 1.322(3) no
N5 C17 . 1.327(3) no
N6 C22 . 1.319(4) no
N6 C26 . 1.323(4) no
C10 C9 . 1.378(3) no
C1 C2 . 1.370(3) no
C1 C6 . 1.385(3) no
C2 C3 . 1.380(4) no
C3 C4 . 1.371(4) no
C4 C5 . 1.380(3) no
C5 C6 . 1.384(3) no
C6 C7 . 1.501(3) no
C8 C9 . 1.434(3) no
C9 C16 . 1.450(3) no
C11 C12 . 1.387(3) no
C11 C16 . 1.406(3) no
C12 C13 . 1.375(4) no
C13 C14 . 1.389(4) no
C14 C15 . 1.370(3) no
C15 C16 . 1.390(3) no
C17 C18 . 1.386(4) no
C18 C19 . 1.373(5) no
C19 C20 . 1.350(5) no
C20 C21 . 1.367(4) no
C22 C23 . 1.374(5) no
C23 C24 . 1.364(5) no
C24 C25 . 1.370(5) no
C25 C26 . 1.361(4) no
N4 H4n . 0.86(3) no
C10 H10 . 0.93 no
C2 H2 . 0.93 no
C3 H3 . 0.93 no
C4 H4 . 0.93 no
C5 H5 . 0.93 no
C8 H8 . 0.93 no
C12 H12 . 0.93 no
C13 H13 . 0.93 no
C15 H15 . 0.93 no
C17 H17 . 0.93 no
C18 H18 . 0.93 no
C19 H19 . 0.93 no
C20 H20 . 0.93 no
C21 H21 . 0.93 no
C22 H22 . 0.93 no
C23 H23 . 0.93 no
C24 H24 . 0.93 no
C25 H25 . 0.93 no
C26 H26 . 0.93 no

loop_
_geom_hbond_atom_site_label_D
_geom_hbond_atom_site_label_H
_geom_hbond_atom_site_label_A
_geom_hbond_distance_DH
_geom_hbond_distance_HA
_geom_hbond_distance_DA
_geom_hbond_angle_DHA
_geom_hbond_publ_flag
N4 H4n N6 0.86(3) 2.05(3) 2.909(3) 174(3) no

loop_
_geom_torsion_atom_site_label_1
_geom_torsion_atom_site_label_2
_geom_torsion_atom_site_label_3
_geom_torsion_atom_site_label_4
_geom_torsion_site_symmetry_1
_geom_torsion
_geom_torsion_publ_flag
N3 Ni1 O1 C7 . -5.80(10) no
N3 Ni1 O1 C7 6_657 83.70(10) no
N5 Ni1 O1 C7 6_657 175.70(10) no
N5 Ni1 O1 C7 . -96.70(10) no
C7 N2 N3 C8 . 176.6(2) no
C7 N2 N3 Ni1 . -4.3(2) no
O1 Ni1 N3 C8 6_657 11.2(2) no
O1 Ni1 N3 C8 . -175.5(2) no
N3 Ni1 N3 C8 6_657 89.1(2) no
N5 Ni1 N3 C8 . -81.5(2) no
O1 Ni1 N3 N2 6_657 -167.70(10) no
O1 Ni1 N3 N2 . 5.60(10) no
N3 Ni1 N3 N2 6_657 -89.80(10) no
N5 Ni1 N3 N2 . 99.60(10) no
O1 Ni1 N5 C21 6_657 -17.7(2) no
O1 Ni1 N5 C21 . 155.9(2) no
N3 Ni1 N5 C21 . 77.8(2) no
N5 Ni1 N5 C21 6_657 -111.8(2) no
O1 Ni1 N5 C17 6_657 160.5(2) no
O1 Ni1 N5 C17 . -26.0(2) no
N3 Ni1 N5 C17 . -104.0(2) no
N5 Ni1 N5 C17 6_657 66.3(2) no
C11 N4 C10 C9 . -1.1(3) no
O2 N1 C1 C2 . -120.4(3) no
O3 N1 C1 C2 . 56.7(3) no
O2 N1 C1 C6 . 56.5(3) no
O3 N1 C1 C6 . -126.4(2) no
C6 C1 C2 C3 . -1.0(4) no
N1 C1 C2 C3 . 175.7(3) no
C1 C2 C3 C4 . -0.1(5) no
C2 C3 C4 C5 . 0.4(5) no
C3 C4 C5 C6 . 0.5(5) no
C4 C5 C6 C1 . -1.6(4) no
C4 C5 C6 C7 . 175.6(2) no
C2 C1 C6 C5 . 1.8(4) no
N1 C1 C6 C5 . -174.7(2) no
C2 C1 C6 C7 . -175.1(2) no
N1 C1 C6 C7 . 8.3(3) no
Ni1 O1 C7 N2 . 6.0(3) no
Ni1 O1 C7 C6 . -169.70(10) no
N3 N2 C7 O1 . -1.2(3) no
N3 N2 C7 C6 . 174.5(2) no
C5 C6 C7 O1 . 32.2(3) no
C1 C6 C7 O1 . -150.9(2) no
C5 C6 C7 N2 . -143.9(2) no
C1 C6 C7 N2 . 32.9(3) no
N2 N3 C8 C9 . -3.8(3) no
Ni1 N3 C8 C9 . 177.3(2) no
N4 C10 C9 C8 . -177.6(2) no
N4 C10 C9 C16 . 0.7(3) no
N3 C8 C9 C10 . -7.3(4) no
N3 C8 C9 C16 . 174.7(2) no
C10 N4 C11 C12 . -176.0(3) no
C10 N4 C11 C16 . 1.0(3) no
N4 C11 C12 C13 . 176.4(3) no
C16 C11 C12 C13 . -0.3(4) no
C11 C12 C13 C14 . 0.1(4) no
C12 C13 C14 C15 . 0.1(4) no
C12 C13 C14 Br1 . -178.4(2) no
C13 C14 C15 C16 . -0.2(4) no
Br1 C14 C15 C16 . 178.3(2) no
C14 C15 C16 C11 . 0.1(3) no
C14 C15 C16 C9 . -175.4(2) no
N4 C11 C16 C15 . -177.1(2) no
C12 C11 C16 C15 . 0.2(4) no
N4 C11 C16 C9 . -0.5(3) no
C12 C11 C16 C9 . 176.8(2) no
C10 C9 C16 C15 . 175.8(2) no
C8 C9 C16 C15 . -5.7(4) no
C10 C9 C16 C11 . -0.1(3) no
C8 C9 C16 C11 . 178.4(2) no
C21 N5 C17 C18 . 0.7(4) no
Ni1 N5 C17 C18 . -177.5(2) no
N5 C17 C18 C19 . -1.4(5) no
C17 C18 C19 C20 . 1.2(6) no
C18 C19 C20 C21 . -0.5(6) no
C17 N5 C21 C20 . 0.0(4) no
Ni1 N5 C21 C20 . 178.3(3) no
C19 C20 C21 N5 . -0.2(5) no
C26 N6 C22 C23 . -0.5(4) no
N6 C22 C23 C24 . -0.2(5) no
C22 C23 C24 C25 . 0.6(5) no
C23 C24 C25 C26 . -0.2(5) no
C22 N6 C26 C25 . 1.0(4) no
C24 C25 C26 N6 . -0.7(5) no
